data_7701634
loop_
_publ_author_name
'Seifert, Tim P.'
'Bestgen, Sebastian'
'Feuerstein, Thomas J.'
'Lebedkin, Sergei'
'Kr\"amer, Felix'
'Fengler, Christian'
'Gamer, Michael T.'
'Kappes, Manfred M.'
'Roesky, Peter W.'

_publ_section_title
;
 Phosphine-substituted 1,2,3-triazoles as P,C- and P,N-ligands for
 photoluminescent coinage metal complexes.
;
_journal_issue 41
_journal_name_full 'Dalton transactions (Cambridge, England : 2003)'
_journal_page_first 15427
_journal_page_last 15434
_journal_paper_doi 10.1039/c9dt01239g
_journal_volume 48
_journal_year 2019
_chemical_formula_moiety 'C44 H40 Au2 N6 P2, 2(C F3 O3 S)'
_chemical_formula_sum 'C46 H40 Au2 F6 N6 O6 P2 S2'
_chemical_formula_weight 1406.83
_space_group_crystal_system triclinic
_space_group_IT_number 2
_space_group_name_Hall '-P 1'
_space_group_name_H-M_alt 'P -1'
_atom_sites_solution_hydrogens geom
_atom_sites_solution_primary heavy
_audit_creation_date 2019-04-17
_audit_creation_method
;
Olex2 1.2
(compiled 2018.05.29 svn.r3508 for OlexSys, GUI svn.r5506)
;
_audit_update_record
;
2019-04-18 deposited with the CCDC.	2019-05-03 downloaded from the CCDC.
;
_cell_angle_alpha 97.575(5)
_cell_angle_beta 108.220(5)
_cell_angle_gamma 91.529(4)
_cell_formula_units_Z 1
_cell_length_a 9.4576(5)
_cell_length_b 10.1973(5)
_cell_length_c 13.0812(9)
_cell_measurement_reflns_used 19132
_cell_measurement_temperature 100
_cell_measurement_theta_max 30.05
_cell_measurement_theta_min 2.02
_cell_volume 1184.77(12)
_computing_cell_refinement 'X-Area Recipe 1.33.0.0 (STOE, 2015)'
_computing_data_collection 'X-Area Pilatus3_SV 1.31.127.0 (STOE, 2016)'
_computing_data_reduction 'X-Area Integrate 1.71.0.0 (STOE, 2016) X-Area X-Red32 1.63.2.0 (STOE, 2017)'
_computing_molecular_graphics 'Diamond 4, Olex2 (Dolomanov et al., 2009)'
_computing_publication_material
;
STOE & Cie GmbH, X-Area, software package for collecting single-crystal or
multi-domain crystal data on STOE area-detector diffractometers, for image 
processing, for the correction and scaling of reflection intensities and 
for outlier rejection, version 1.84, Darmstadt 2018
MS Word (Microsoft)
Olex2 (Dolomanov et al., 2009)
;
_computing_structure_refinement 'SHELXL-2018/3 (Sheldrick, 2015)'
_computing_structure_solution 'SHELXS-2018/3 (Sheldrick, 2015)'
_diffrn_ambient_temperature 100
_diffrn_detector Pilatus100K
_diffrn_detector_area_resol_mean 5.81
_diffrn_detector_type 'DECTRIS PILATUS 100K'
_diffrn_measured_fraction_theta_full 0.993
_diffrn_measured_fraction_theta_max 0.834
_diffrn_measurement_details
;
 848 frames, detector distance = 60 mm
;
_diffrn_measurement_device 'Eulerian 4-circle diffractometer'
_diffrn_measurement_device_type 'STOE STADIVARI'
_diffrn_measurement_method 'rotation method, \w scans'
_diffrn_radiation_collimation '0.5 mm diameter, monocapillary'
_diffrn_radiation_monochromator 'plane graphite'
_diffrn_radiation_polarisn_norm 0
_diffrn_radiation_probe x-ray
_diffrn_radiation_type MoK\a
_diffrn_radiation_wavelength 0.71073
_diffrn_reflns_av_R_equivalents 0.0260
_diffrn_reflns_av_unetI/netI 0.0330
_diffrn_reflns_Laue_measured_fraction_full 0.993
_diffrn_reflns_Laue_measured_fraction_max 0.834
_diffrn_reflns_limit_h_max 10
_diffrn_reflns_limit_h_min -12
_diffrn_reflns_limit_k_max 13
_diffrn_reflns_limit_k_min -13
_diffrn_reflns_limit_l_max 17
_diffrn_reflns_limit_l_min -15
_diffrn_reflns_number 11957
_diffrn_reflns_point_group_measured_fraction_full 0.993
_diffrn_reflns_point_group_measured_fraction_max 0.834
_diffrn_reflns_theta_full 26.000
_diffrn_reflns_theta_max 29.943
_diffrn_reflns_theta_min 2.020
_diffrn_source 'Mo LFF Sealed Tube'
_diffrn_source_current 1.000
_diffrn_source_power 0.050
_diffrn_source_voltage 50
_exptl_absorpt_coefficient_mu 6.420
_exptl_absorpt_correction_T_max 0.0120
_exptl_absorpt_correction_T_min 0.0037
_exptl_absorpt_correction_type multi-scan
_exptl_absorpt_process_details
;
STOE X-Red32, absorption correction by Gaussian integration, analogous to
P. Coppens, "Crystallographic Computing", Munksgaard, Copenhagen (1970), 255 - 270.
Afterwards scaling of reflection intensities was performed within STOE LANA.
J. Koziskova, F. Hahn, J. Richter, J. Kozisek, "Comparison of different
absorption corrections on the model structure of tetrakis(\m~2~-acetato)-
diaqua-di-copper(II)", Acta Chimica Slovaca, vol. 9, no. 2, 2016, pp. 136 - 140.
;
_exptl_crystal_colour colourless
_exptl_crystal_colour_primary colourless
_exptl_crystal_density_diffrn 1.972
_exptl_crystal_description block
_exptl_crystal_F_000 680
_exptl_crystal_size_max 0.383
_exptl_crystal_size_mid 0.248
_exptl_crystal_size_min 0.127
_refine_diff_density_max 2.039
_refine_diff_density_min -0.682
_refine_diff_density_rms 0.143
_refine_ls_extinction_method none
_refine_ls_goodness_of_fit_ref 1.012
_refine_ls_hydrogen_treatment constr
_refine_ls_matrix_type full
_refine_ls_number_parameters 317
_refine_ls_number_reflns 5738
_refine_ls_number_restraints 0
_refine_ls_restrained_S_all 1.012
_refine_ls_R_factor_all 0.0273
_refine_ls_R_factor_gt 0.0253
_refine_ls_shift/su_max 0.002
_refine_ls_shift/su_mean 0.000
_refine_ls_structure_factor_coef Fsqd
_refine_ls_weighting_details 'w=1/[\s^2^(Fo^2^)+(0.0399P)^2^] where P=(Fo^2^+2Fc^2^)/3'
_refine_ls_weighting_scheme calc
_refine_ls_wR_factor_gt 0.0617
_refine_ls_wR_factor_ref 0.0623
_reflns_Friedel_coverage 0.000
_reflns_number_gt 5327
_reflns_number_total 5738
_reflns_threshold_expression 'I > 2\s(I)'
_cod_data_source_file c9dt01239g2.cif
_cod_data_source_block tps236-1
_cod_database_code 7701634
_shelx_shelxl_version_number 2018/3
_shelx_space_group_comment
;
The symmetry employed for this shelxl refinement is uniquely defined
by the following loop, which should always be used as a source of
symmetry information in preference to the above space-group names.
They are only intended as comments.
;
_shelx_estimated_absorpt_t_max 0.496
_shelx_estimated_absorpt_t_min 0.192
_olex2_refinement_description
;
1. Fixed Uiso
 At 1.2 times of:
  All C(H) groups, All C(H,H) groups
 At 1.5 times of:
  All C(H,H,H) groups
2.a Secondary CH2 refined with riding coordinates:
 C4(H4A,H4B)
2.b Aromatic/amide H refined with riding coordinates:
 C10(H10), C6(H6), C7(H7), C9(H9), C8(H8), C16(H16), C12(H12), C14(H14),
 C15(H15), C13(H13), C22(H22), C18(H18), C21(H21), C20(H20), C19(H19)
2.c Idealised Me refined as rotating group:
 C3(H3A,H3B,H3C)
;
_olex2_submission_special_instructions 'No special instructions were received'

loop_
_space_group_symop_operation_xyz
'x, y, z'
'-x, -y, -z'

loop_
_atom_site_label
_atom_site_type_symbol
_atom_site_fract_x
_atom_site_fract_y
_atom_site_fract_z
_atom_site_U_iso_or_equiv
_atom_site_adp_type
_atom_site_occupancy
_atom_site_site_symmetry_order
_atom_site_calc_flag
_atom_site_refinement_flags_posn
Au1 Au 0.60859(2) 0.55964(2) 0.60508(2) 0.01837(5) Uani 1 1 d .
P1 P 0.72569(9) 0.36677(8) 0.62006(7) 0.01912(16) Uani 1 1 d .
S1 S 1.12438(10) 0.87233(8) 0.75478(7) 0.02360(17) Uani 1 1 d .
C2 C 0.4984(4) 0.7279(3) 0.5830(3) 0.0208(6) Uani 1 1 d .
O1 O 1.1447(3) 0.7811(2) 0.8324(2) 0.0298(6) Uani 1 1 d .
N2 N 0.4502(3) 0.9432(3) 0.6096(2) 0.0217(6) Uani 1 1 d .
N1 N 0.5354(3) 0.8485(3) 0.6474(2) 0.0204(5) Uani 1 1 d .
F3 F 1.3215(3) 1.0379(2) 0.9055(2) 0.0433(6) Uani 1 1 d .
N3 N 0.3528(3) 0.8844(3) 0.5185(2) 0.0208(5) Uani 1 1 d .
C5 C 0.6695(4) 0.7756(3) 0.8239(3) 0.0216(6) Uani 1 1 d .
C3 C 0.2336(4) 0.9624(3) 0.4586(3) 0.0247(7) Uani 1 1 d .
H3A H 0.145393 0.950574 0.481447 0.037 Uiso 1 1 calc GR
H3B H 0.207671 0.931872 0.380292 0.037 Uiso 1 1 calc GR
H3C H 0.268628 1.056411 0.474204 0.037 Uiso 1 1 calc GR
O3 O 1.2284(3) 0.8655(3) 0.6946(2) 0.0343(6) Uani 1 1 d .
C10 C 0.8054(4) 0.7196(4) 0.8615(3) 0.0256(7) Uani 1 1 d .
H10 H 0.887865 0.747306 0.840669 0.031 Uiso 1 1 calc R
C1 C 0.3748(4) 0.7524(3) 0.4978(3) 0.0198(6) Uani 1 1 d .
O2 O 0.9715(3) 0.8851(3) 0.6909(2) 0.0345(6) Uani 1 1 d .
C6 C 0.5491(4) 0.7349(4) 0.8552(3) 0.0276(7) Uani 1 1 d .
H6 H 0.456439 0.773691 0.830715 0.033 Uiso 1 1 calc R
C4 C 0.6579(4) 0.8827(3) 0.7529(3) 0.0238(7) Uani 1 1 d .
H4A H 0.639501 0.967156 0.791880 0.029 Uiso 1 1 calc R
H4B H 0.753741 0.895620 0.738610 0.029 Uiso 1 1 calc R
F1 F 1.0942(4) 1.0511(3) 0.9076(3) 0.0542(8) Uani 1 1 d .
F2 F 1.1624(3) 1.1329(2) 0.7851(3) 0.0521(7) Uani 1 1 d .
C7 C 0.5649(4) 0.6381(4) 0.9217(3) 0.0306(8) Uani 1 1 d .
H7 H 0.482048 0.609255 0.941540 0.037 Uiso 1 1 calc R
C9 C 0.8207(4) 0.6232(4) 0.9294(3) 0.0271(7) Uani 1 1 d .
H9 H 0.913587 0.585147 0.954971 0.033 Uiso 1 1 calc R
C8 C 0.7004(4) 0.5824(4) 0.9599(3) 0.0308(8) Uani 1 1 d .
H8 H 0.710744 0.516852 1.006577 0.037 Uiso 1 1 calc R
C23 C 1.1789(5) 1.0318(4) 0.8425(4) 0.0358(9) Uani 1 1 d .
C17 C 0.9178(4) 0.3820(3) 0.6237(3) 0.0199(6) Uani 1 1 d .
C16 C 0.8318(4) 0.2602(3) 0.8180(3) 0.0255(7) Uani 1 1 d .
H16 H 0.929455 0.266612 0.812381 0.031 Uiso 1 1 calc R
C11 C 0.7111(4) 0.2952(3) 0.7362(3) 0.0213(6) Uani 1 1 d .
C12 C 0.5668(4) 0.2829(4) 0.7437(3) 0.0270(7) Uani 1 1 d .
H12 H 0.483886 0.305321 0.687306 0.032 Uiso 1 1 calc R
C14 C 0.6664(4) 0.2056(3) 0.9160(3) 0.0273(7) Uani 1 1 d .
H14 H 0.651380 0.176395 0.978088 0.033 Uiso 1 1 calc R
C15 C 0.8089(4) 0.2154(4) 0.9086(3) 0.0278(7) Uani 1 1 d .
H15 H 0.891058 0.191766 0.964883 0.033 Uiso 1 1 calc R
C13 C 0.5456(4) 0.2379(4) 0.8339(3) 0.0294(8) Uani 1 1 d .
H13 H 0.448004 0.229213 0.839287 0.035 Uiso 1 1 calc R
C22 C 1.0174(4) 0.4686(3) 0.7089(3) 0.0256(7) Uani 1 1 d .
H22 H 0.985998 0.509720 0.766851 0.031 Uiso 1 1 calc R
C18 C 0.9633(4) 0.3236(3) 0.5374(3) 0.0245(7) Uani 1 1 d .
H18 H 0.895389 0.265675 0.478687 0.029 Uiso 1 1 calc R
C21 C 1.1620(4) 0.4946(4) 0.7089(3) 0.0287(7) Uani 1 1 d .
H21 H 1.230161 0.552569 0.767439 0.034 Uiso 1 1 calc R
C20 C 1.2072(4) 0.4360(4) 0.6237(3) 0.0295(8) Uani 1 1 d .
H20 H 1.306417 0.454232 0.624028 0.035 Uiso 1 1 calc R
C19 C 1.1088(4) 0.3508(4) 0.5378(3) 0.0291(8) Uani 1 1 d .
H19 H 1.140544 0.311125 0.479568 0.035 Uiso 1 1 calc R

loop_
_atom_site_aniso_label
_atom_site_aniso_U_11
_atom_site_aniso_U_22
_atom_site_aniso_U_33
_atom_site_aniso_U_23
_atom_site_aniso_U_13
_atom_site_aniso_U_12
Au1 0.01973(7) 0.01763(7) 0.01731(7) 0.00238(4) 0.00535(5) 0.00151(4)
P1 0.0207(4) 0.0192(4) 0.0176(4) 0.0033(3) 0.0061(3) 0.0017(3)
S1 0.0229(4) 0.0278(4) 0.0215(4) 0.0052(3) 0.0083(3) 0.0025(3)
C2 0.0225(16) 0.0219(15) 0.0196(16) 0.0025(12) 0.0097(13) -0.0001(12)
O1 0.0345(15) 0.0271(13) 0.0268(14) 0.0064(10) 0.0075(11) -0.0001(10)
N2 0.0234(14) 0.0205(13) 0.0220(15) 0.0036(10) 0.0084(12) -0.0009(10)
N1 0.0227(14) 0.0172(13) 0.0210(14) 0.0032(10) 0.0062(11) -0.0004(10)
F3 0.0438(15) 0.0332(13) 0.0448(16) 0.0015(11) 0.0051(12) -0.0073(10)
N3 0.0220(14) 0.0196(13) 0.0211(14) 0.0036(10) 0.0071(11) 0.0017(10)
C5 0.0253(16) 0.0209(15) 0.0169(16) -0.0003(12) 0.0059(13) -0.0018(12)
C3 0.0241(17) 0.0226(16) 0.0274(18) 0.0083(13) 0.0058(14) 0.0074(13)
O3 0.0307(14) 0.0478(17) 0.0288(15) 0.0052(12) 0.0160(12) 0.0039(12)
C10 0.0211(17) 0.0288(17) 0.0253(18) 0.0018(13) 0.0060(14) 0.0003(13)
C1 0.0228(16) 0.0192(15) 0.0196(16) 0.0037(11) 0.0095(13) 0.0025(11)
O2 0.0244(13) 0.0469(16) 0.0332(16) 0.0140(12) 0.0069(11) 0.0050(11)
C6 0.0250(18) 0.0310(18) 0.0257(19) 0.0004(14) 0.0078(14) 0.0016(14)
C4 0.0247(17) 0.0214(16) 0.0198(17) 0.0004(12) 0.0008(13) -0.0032(12)
F1 0.069(2) 0.0441(15) 0.0568(19) -0.0075(13) 0.0365(16) 0.0107(13)
F2 0.0582(17) 0.0277(13) 0.071(2) 0.0208(12) 0.0162(15) 0.0047(11)
C7 0.033(2) 0.0344(19) 0.027(2) 0.0052(15) 0.0139(16) -0.0042(15)
C9 0.0233(17) 0.0292(18) 0.0261(19) 0.0054(14) 0.0035(14) 0.0017(13)
C8 0.038(2) 0.0277(18) 0.0267(19) 0.0067(14) 0.0091(16) -0.0037(15)
C23 0.044(2) 0.0276(19) 0.040(2) 0.0059(16) 0.0184(19) 0.0043(16)
C17 0.0210(15) 0.0184(14) 0.0218(16) 0.0082(12) 0.0069(13) 0.0020(11)
C16 0.0268(17) 0.0265(17) 0.0240(18) 0.0055(13) 0.0083(14) 0.0019(13)
C11 0.0271(17) 0.0185(15) 0.0206(16) 0.0028(11) 0.0107(13) 0.0020(12)
C12 0.0268(18) 0.0307(18) 0.0244(18) 0.0063(14) 0.0086(14) 0.0042(14)
C14 0.037(2) 0.0237(17) 0.0226(18) 0.0017(13) 0.0128(15) -0.0016(14)
C15 0.0324(19) 0.0265(17) 0.0230(18) 0.0052(13) 0.0062(15) 0.0002(14)
C13 0.0312(19) 0.0314(18) 0.030(2) 0.0087(15) 0.0145(16) 0.0019(14)
C22 0.0263(17) 0.0246(17) 0.0248(18) 0.0025(13) 0.0071(14) 0.0023(13)
C18 0.0275(18) 0.0207(16) 0.0271(18) 0.0045(13) 0.0109(14) 0.0024(13)
C21 0.0231(17) 0.0244(17) 0.034(2) 0.0050(14) 0.0020(15) -0.0007(13)
C20 0.0220(17) 0.0307(18) 0.039(2) 0.0131(16) 0.0112(15) 0.0012(13)
C19 0.0304(19) 0.0276(18) 0.035(2) 0.0069(15) 0.0166(16) 0.0034(14)

loop_
_atom_type_symbol
_atom_type_description
_atom_type_scat_dispersion_real
_atom_type_scat_dispersion_imag
_atom_type_scat_source
C C 0.0033 0.0016 'International Tables Vol C Tables 4.2.6.8 and 6.1.1.4'
H H 0.0000 0.0000 'International Tables Vol C Tables 4.2.6.8 and 6.1.1.4'
Au Au -2.0133 8.8022 'International Tables Vol C Tables 4.2.6.8 and 6.1.1.4'
F F 0.0171 0.0103 'International Tables Vol C Tables 4.2.6.8 and 6.1.1.4'
N N 0.0061 0.0033 'International Tables Vol C Tables 4.2.6.8 and 6.1.1.4'
O O 0.0106 0.0060 'International Tables Vol C Tables 4.2.6.8 and 6.1.1.4'
P P 0.1023 0.0942 'International Tables Vol C Tables 4.2.6.8 and 6.1.1.4'
S S 0.1246 0.1234 'International Tables Vol C Tables 4.2.6.8 and 6.1.1.4'

loop_
_geom_angle_atom_site_label_1
_geom_angle_atom_site_label_2
_geom_angle_atom_site_label_3
_geom_angle
_geom_angle_site_symmetry_1
_geom_angle_site_symmetry_3
P1 Au1 Au1 90.82(2) . 2_666
C2 Au1 Au1 86.15(10) . 2_666
C2 Au1 P1 176.87(10) . .
C1 P1 Au1 107.51(11) 2_666 .
C17 P1 Au1 114.19(10) . .
C17 P1 C1 107.73(15) . 2_666
C17 P1 C11 110.48(16) . .
C11 P1 Au1 111.13(11) . .
C11 P1 C1 105.32(15) . 2_666
O1 S1 O2 115.48(16) . .
O1 S1 C23 102.18(18) . .
O3 S1 O1 114.95(17) . .
O3 S1 O2 114.86(18) . .
O3 S1 C23 103.21(19) . .
O2 S1 C23 103.6(2) . .
N1 C2 Au1 127.2(3) . .
N1 C2 C1 102.8(3) . .
C1 C2 Au1 129.9(3) . .
N3 N2 N1 104.5(3) . .
C2 N1 C4 127.5(3) . .
N2 N1 C2 114.4(3) . .
N2 N1 C4 118.1(3) . .
N2 N3 C3 118.1(3) . .
N2 N3 C1 112.0(3) . .
C1 N3 C3 129.7(3) . .
C10 C5 C6 119.7(3) . .
C10 C5 C4 118.7(3) . .
C6 C5 C4 121.6(3) . .
C9 C10 C5 120.1(3) . .
C2 C1 P1 125.6(2) . 2_666
N3 C1 P1 128.0(3) . 2_666
N3 C1 C2 106.3(3) . .
C7 C6 C5 119.8(3) . .
N1 C4 C5 111.7(3) . .
C6 C7 C8 120.8(3) . .
C8 C9 C10 120.1(3) . .
C7 C8 C9 119.5(3) . .
F3 C23 S1 111.2(3) . .
F3 C23 F1 108.0(4) . .
F3 C23 F2 108.0(3) . .
F1 C23 S1 110.5(3) . .
F2 C23 S1 111.8(3) . .
F2 C23 F1 107.2(3) . .
C22 C17 P1 117.9(3) . .
C22 C17 C18 119.9(3) . .
C18 C17 P1 121.7(3) . .
C11 C16 C15 119.7(3) . .
C16 C11 P1 124.5(3) . .
C16 C11 C12 120.0(3) . .
C12 C11 P1 115.4(3) . .
C13 C12 C11 119.6(3) . .
C13 C14 C15 120.7(3) . .
C14 C15 C16 119.8(3) . .
C14 C13 C12 120.1(3) . .
C21 C22 C17 120.0(3) . .
C19 C18 C17 119.7(3) . .
C20 C21 C22 120.0(4) . .
C21 C20 C19 120.6(3) . .
C20 C19 C18 119.8(3) . .

loop_
_geom_bond_atom_site_label_1
_geom_bond_atom_site_label_2
_geom_bond_distance
_geom_bond_site_symmetry_2
Au1 Au1 2.9513(3) 2_666
Au1 P1 2.2836(8) .
Au1 C2 2.037(3) .
P1 C1 1.813(4) 2_666
P1 C17 1.804(3) .
P1 C11 1.811(3) .
S1 O1 1.439(3) .
S1 O3 1.437(3) .
S1 O2 1.446(3) .
S1 C23 1.823(4) .
C2 N1 1.366(4) .
C2 C1 1.395(5) .
N2 N1 1.321(4) .
N2 N3 1.313(4) .
N1 C4 1.490(4) .
F3 C23 1.337(5) .
N3 C3 1.475(4) .
N3 C1 1.372(4) .
C5 C10 1.392(5) .
C5 C6 1.395(5) .
C5 C4 1.509(5) .
C10 C9 1.391(5) .
C6 C7 1.381(5) .
F1 C23 1.340(5) .
F2 C23 1.338(5) .
C7 C8 1.389(6) .
C9 C8 1.389(5) .
C17 C22 1.396(5) .
C17 C18 1.398(5) .
C16 C11 1.391(5) .
C16 C15 1.399(5) .
C11 C12 1.402(5) .
C12 C13 1.390(5) .
C14 C15 1.383(5) .
C14 C13 1.383(6) .
C22 C21 1.386(5) .
C18 C19 1.395(5) .
C21 C20 1.385(6) .
C20 C19 1.389(6) .
